data_2202285
loop_
_publ_author_name
'Almeida Paz, Filipe A.'
'Gates, Paul J.'
'Fowler, Stan'
'Gallimore, Andrew'
'Harvey, Barbara'
'Lopes, Norberto P.'
'Stark, Christian B. W.'
'Staunton, James'
'Klinowski, Jacek'
'Spencer, Jonathan B.'

_publ_section_title
;
 Sodium monensin dihydrate
;
_journal_issue 11
_journal_name_full 'Acta Crystallographica Section E'
_journal_page_first m1050
_journal_page_last m1052
_journal_paper_doi 10.1107/S1600536803022980
_journal_volume 59
_journal_year 2003
_chemical_formula_iupac '[Na (C36 H61 O11)], 2H2 O'
_chemical_formula_moiety 'C36 H61 Na O11, 2H2 O'
_chemical_formula_sum 'C36 H65 Na O13'
_chemical_formula_weight 728.87
_chemical_name_common Sodium-Monensin
_chemical_name_systematic
;
Sodium monensin dihydrate
;
_space_group_IT_number 19
_symmetry_cell_setting orthorhombic
_symmetry_space_group_name_Hall 'P 2ac 2ab'
_symmetry_space_group_name_H-M 'P 21 21 21'
_atom_sites_solution_hydrogens geom
_atom_sites_solution_primary direct
_atom_sites_solution_secondary difmap
_cell_angle_alpha 90.00
_cell_angle_beta 90.00
_cell_angle_gamma 90.00
_cell_formula_units_Z 4
_cell_length_a 12.4768(4)
_cell_length_b 14.1024(4)
_cell_length_c 22.1653(7)
_cell_measurement_reflns_used 73775
_cell_measurement_temperature 180(2)
_cell_measurement_theta_max 27.48
_cell_measurement_theta_min 1.00
_cell_volume 3900.0(2)
_computing_cell_refinement 'HKL SCALEPACK (Otwinowski & Minor, 1997)'
_computing_data_collection 'COLLECT (Nonius 1998)'
_computing_data_reduction
;
HKL DENZO and SCALEPACK (Otwinowski & Minor, 1997)
;
_computing_molecular_graphics SHELXTL
_computing_publication_material SHELXTL
_computing_structure_refinement 'SHELXTL (Bruker 2001)'
_computing_structure_solution 'SIR92 (Altomare at al., 1994)'
_diffrn_ambient_temperature 180(2)
_diffrn_measured_fraction_theta_full 0.983
_diffrn_measured_fraction_theta_max 0.983
_diffrn_measurement_device_type 'Nonius KappaCCD'
_diffrn_measurement_method 'Thin-slice \w and \f'
_diffrn_radiation_source 'fine-focus sealed tube'
_diffrn_radiation_type MoK\a
_diffrn_radiation_wavelength 0.71073
_diffrn_reflns_av_R_equivalents 0.0480
_diffrn_reflns_av_sigmaI/netI 0.0447
_diffrn_reflns_limit_h_max 16
_diffrn_reflns_limit_h_min -16
_diffrn_reflns_limit_k_max 18
_diffrn_reflns_limit_k_min -12
_diffrn_reflns_limit_l_max 28
_diffrn_reflns_limit_l_min -28
_diffrn_reflns_number 14637
_diffrn_reflns_theta_full 27.47
_diffrn_reflns_theta_max 27.47
_diffrn_reflns_theta_min 3.52
_diffrn_standards_number 0
_exptl_absorpt_coefficient_mu 0.102
_exptl_absorpt_correction_T_max 0.984
_exptl_absorpt_correction_T_min 0.937
_exptl_absorpt_correction_type multi-scan
_exptl_absorpt_process_details '(SORTAV; Blessing, 1995)'
_exptl_crystal_colour Colourless
_exptl_crystal_density_diffrn 1.241
_exptl_crystal_density_method 'not measured'
_exptl_crystal_description Block
_exptl_crystal_F_000 1584
_exptl_crystal_size_max 0.46
_exptl_crystal_size_mid 0.12
_exptl_crystal_size_min 0.07
_refine_diff_density_max 0.693
_refine_diff_density_min -0.555
_refine_ls_extinction_method none
_refine_ls_goodness_of_fit_ref 1.120
_refine_ls_hydrogen_treatment mixed
_refine_ls_matrix_type full
_refine_ls_number_parameters 472
_refine_ls_number_reflns 4873
_refine_ls_number_restraints 16
_refine_ls_restrained_S_all 1.119
_refine_ls_R_factor_all 0.0766
_refine_ls_R_factor_gt 0.0624
_refine_ls_shift/su_max 0.000
_refine_ls_shift/su_mean 0.000
_refine_ls_structure_factor_coef Fsqd
_refine_ls_weighting_details 'calc w = 1/[\s^2^(Fo^2^)+(0.0807P)^2^+2.259P] where P = (Fo^2^+2Fc^2^)/3'
_refine_ls_weighting_scheme calc
_refine_ls_wR_factor_gt 0.1588
_refine_ls_wR_factor_ref 0.1678
_reflns_number_gt 4132
_reflns_number_total 4873
_reflns_threshold_expression I>2\s(I)
_cod_data_source_file ac6066.cif
_cod_data_source_block I
_cod_depositor_comments
;
The following automatic conversions were performed:
'_symmetry_cell_setting' value 'Orthorhombic' changed to 'orthorhombic'
according to '/home/saulius/struct/CIF-dictionaries/cif_core.dic'
dictionary named 'cif_core.dic' version 2.4.1 from 2010-06-29.

Automatic conversion script
Id: cif_fix_enum 1527 2010-12-29 10:47:43Z saulius 

The following automatic conversions were performed:

'_symmetry_cell_setting' value 'Orthorhombic' changed to
'orthorhombic' according to
/home/saulius/struct/CIF-dictionaries/cif_core.dic dictionary named
'cif_core.dic' version 2.4.1 from 2010-06-29.

Automatic conversion script
Id: cif_fix_values 1715 2011-07-08 13:25:40Z adriana 
;
_cod_database_code 2202285
_cod_database_fobs_code 2202285

loop_
_symmetry_equiv_pos_as_xyz
'x, y, z'
'-x+1/2, -y, z+1/2'
'x+1/2, -y+1/2, -z'
'-x, y+1/2, -z+1/2'

loop_
_atom_site_label
_atom_site_fract_x
_atom_site_fract_y
_atom_site_fract_z
_atom_site_U_iso_or_equiv
_atom_site_adp_type
_atom_site_calc_flag
_atom_site_refinement_flags
_atom_site_occupancy
_atom_site_disorder_assembly
_atom_site_disorder_group
_atom_site_type_symbol
Na1 0.37446(13) 0.67912(12) 0.78266(7) 0.0361(4) Uani d . 1 . . Na
O1 0.2401(2) 0.8772(2) 0.66451(15) 0.0438(8) Uani d . 1 . . O
O2 0.3039(2) 0.7590(2) 0.60858(13) 0.0335(6) Uani d . 1 . . O
O3 -0.0164(2) 0.7368(2) 0.54377(13) 0.0349(6) Uani d . 1 . . O
O4 0.0571(2) 0.61075(19) 0.73815(12) 0.0291(6) Uani d . 1 . . O
O5 0.3321(2) 0.5593(2) 0.71392(14) 0.0379(7) Uani d D 1 . . O
O6 0.1961(2) 0.63715(19) 0.80692(12) 0.0300(6) Uani d . 1 . . O
O7 0.3311(2) 0.7158(2) 0.89122(13) 0.0362(6) Uani d . 1 . . O
O8 0.5096(2) 0.60757(19) 0.84964(13) 0.0344(6) Uani d . 1 . . O
O9 0.5616(2) 0.71847(19) 0.75835(13) 0.0323(6) Uani d . 1 . . O
O10 0.3891(2) 0.8362(2) 0.74513(14) 0.0386(7) Uani d D 1 . . O
O11 0.4813(2) 0.70342(19) 0.66535(14) 0.0370(7) Uani d D 1 . . O
H11 0.4248 0.7322 0.6560 0.055 Uiso calc R 1 . . H
H5 0.368(4) 0.569(4) 0.6824(17) 0.060(17) Uiso d D 1 . . H
H10 0.348(5) 0.850(5) 0.716(2) 0.10(3) Uiso d D 1 . . H
C1 0.2335(3) 0.8196(3) 0.62232(17) 0.0291(8) Uani d . 1 . . C
C2 0.1310(3) 0.8227(3) 0.58338(18) 0.0309(8) Uani d . 1 . . C
H2 0.0816 0.8715 0.6007 0.037 Uiso calc R 1 . . H
C3 0.1603(3) 0.8524(3) 0.51880(19) 0.0377(9) Uani d . 1 . . C
H3A 0.0947 0.8605 0.4950 0.057 Uiso calc R 1 . . H
H3B 0.2051 0.8033 0.5003 0.057 Uiso calc R 1 . . H
H3C 0.1999 0.9124 0.5199 0.057 Uiso calc R 1 . . H
C4 0.0735(3) 0.7264(3) 0.58442(17) 0.0264(7) Uani d . 1 . . C
H4 0.1231 0.6772 0.5678 0.032 Uiso calc R 1 . . H
C5 -0.0515(4) 0.6497(3) 0.5179(2) 0.0404(10) Uani d . 1 . . C
H5A -0.0953 0.6151 0.5472 0.061 Uiso calc R 1 . . H
H5B 0.0109 0.6113 0.5069 0.061 Uiso calc R 1 . . H
H5C -0.0942 0.6629 0.4817 0.061 Uiso calc R 1 . . H
C6 0.0322(3) 0.6924(3) 0.64645(17) 0.0272(8) Uani d . 1 . . C
H6 -0.0267 0.6462 0.6380 0.033 Uiso calc R 1 . . H
C7 -0.0186(3) 0.7736(3) 0.68237(19) 0.0338(9) Uani d . 1 . . C
H7A 0.0373 0.8181 0.6951 0.051 Uiso calc R 1 . . H
H7B -0.0548 0.7478 0.7181 0.051 Uiso calc R 1 . . H
H7C -0.0709 0.8067 0.6570 0.051 Uiso calc R 1 . . H
C8 0.1156(3) 0.6391(3) 0.68446(16) 0.0264(7) Uani d . 1 . . C
H8 0.1743 0.6838 0.6961 0.032 Uiso calc R 1 . . H
C9 0.1648(3) 0.5505(3) 0.65516(18) 0.0316(8) Uani d . 1 . . C
H9 0.2090 0.5717 0.6200 0.038 Uiso calc R 1 . . H
C10 0.0813(4) 0.4790(3) 0.6319(2) 0.0409(10) Uani d . 1 . . C
H10A 0.0298 0.4649 0.6640 0.061 Uiso calc R 1 . . H
H10B 0.1176 0.4204 0.6196 0.061 Uiso calc R 1 . . H
H10C 0.0435 0.5061 0.5972 0.061 Uiso calc R 1 . . H
C11 0.2396(3) 0.5024(3) 0.70038(19) 0.0331(8) Uani d . 1 . . C
H11A 0.2638 0.4404 0.6832 0.040 Uiso calc R 1 . . H
C12 0.1827(4) 0.4841(3) 0.76001(19) 0.0355(9) Uani d . 1 . . C
H12A 0.1325 0.4303 0.7547 0.043 Uiso calc R 1 . . H
H12B 0.2365 0.4651 0.7905 0.043 Uiso calc R 1 . . H
C13 0.1208(3) 0.5687(3) 0.78365(18) 0.0310(8) Uani d . 1 . . C
C14 0.0476(4) 0.5475(3) 0.83669(19) 0.0403(10) Uani d . 1 . . C
H14A -0.0246 0.5282 0.8228 0.048 Uiso calc R 1 . . H
H14B 0.0778 0.4966 0.8624 0.048 Uiso calc R 1 . . H
C15 0.0434(4) 0.6409(4) 0.8703(2) 0.0460(11) Uani d . 1 . . C
H15A 0.0337 0.6301 0.9141 0.055 Uiso calc R 1 . . H
H15B -0.0164 0.6806 0.8553 0.055 Uiso calc R 1 . . H
C16 0.1514(3) 0.6888(3) 0.85778(18) 0.0342(9) Uani d . 1 . . C
C17 0.1409(4) 0.7925(3) 0.8409(2) 0.0444(10) Uani d . 1 . . C
H17A 0.0946 0.7985 0.8054 0.067 Uiso calc R 1 . . H
H17B 0.2118 0.8185 0.8317 0.067 Uiso calc R 1 . . H
H17C 0.1093 0.8276 0.8747 0.067 Uiso calc R 1 . . H
C18 0.2304(4) 0.6761(3) 0.9101(2) 0.0402(10) Uani d . 1 . . C
H18 0.2036 0.7118 0.9460 0.048 Uiso calc R 1 . . H
C19 0.2593(5) 0.5760(4) 0.9291(2) 0.0512(12) Uani d . 1 . . C
H19A 0.2582 0.5323 0.8942 0.061 Uiso calc R 1 . . H
H19B 0.2090 0.5523 0.9602 0.061 Uiso calc R 1 . . H
C20 0.3730(4) 0.5855(3) 0.9548(2) 0.0438(10) Uani d . 1 . . C
H20A 0.4196 0.5338 0.9398 0.053 Uiso calc R 1 . . H
H20B 0.3718 0.5834 0.9994 0.053 Uiso calc R 1 . . H
C21 0.4135(4) 0.6826(3) 0.9323(2) 0.0417(10) Uani d . 1 . . C
C22 0.4213(6) 0.7546(4) 0.9850(2) 0.0617(15) Uani d . 1 . . C
H22A 0.4823 0.7367 1.0112 0.074 Uiso calc R 1 . . H
H22B 0.3552 0.7506 1.0095 0.074 Uiso calc R 1 . . H
C23 0.4368(7) 0.8595(5) 0.9639(4) 0.089(2) Uani d . 1 . . C
H23A 0.3849 0.8741 0.9320 0.134 Uiso calc R 1 . . H
H23B 0.5097 0.8678 0.9482 0.134 Uiso calc R 1 . . H
H23C 0.4256 0.9023 0.9981 0.134 Uiso calc R 1 . . H
C24 0.5139(4) 0.6824(3) 0.89411(19) 0.0372(9) Uani d . 1 . . C
H24 0.5153 0.7438 0.8716 0.045 Uiso calc R 1 . . H
C25 0.6243(4) 0.6699(4) 0.9231(2) 0.0507(12) Uani d . 1 . . C
H25 0.6464 0.7296 0.9441 0.061 Uiso calc R 1 . . H
C26 0.6359(5) 0.5853(4) 0.9654(3) 0.0614(15) Uani d . 1 . . C
H26A 0.6321 0.5264 0.9421 0.092 Uiso calc R 1 . . H
H26B 0.5779 0.5864 0.9953 0.092 Uiso calc R 1 . . H
H26C 0.7051 0.5888 0.9862 0.092 Uiso calc R 1 . . H
C27 0.6909(4) 0.6559(4) 0.8650(2) 0.0472(12) Uani d . 1 . . C
H27A 0.7084 0.7176 0.8460 0.057 Uiso calc R 1 . . H
H27B 0.7583 0.6214 0.8735 0.057 Uiso calc R 1 . . H
C28 0.6163(3) 0.5967(3) 0.8242(2) 0.0366(9) Uani d . 1 . . C
H28 0.6378 0.5285 0.8266 0.044 Uiso calc R 1 . . H
C29 0.6128(3) 0.6270(3) 0.7577(2) 0.0328(9) Uani d . 1 . . C
H29 0.5662 0.5816 0.7350 0.039 Uiso calc R 1 . . H
C30 0.7222(3) 0.6317(3) 0.7268(2) 0.0373(10) Uani d . 1 . . C
H30 0.7712 0.6711 0.7522 0.045 Uiso calc R 1 . . H
C31 0.7712(4) 0.5325(4) 0.7201(3) 0.0534(13) Uani d . 1 . . C
H31A 0.8439 0.5380 0.7037 0.080 Uiso calc R 1 . . H
H31B 0.7271 0.4946 0.6926 0.080 Uiso calc R 1 . . H
H31C 0.7739 0.5016 0.7596 0.080 Uiso calc R 1 . . H
C32 0.7097(3) 0.6798(3) 0.6655(2) 0.0375(9) Uani d . 1 . . C
H32A 0.7813 0.6881 0.6470 0.045 Uiso calc R 1 . . H
H32B 0.6669 0.6385 0.6386 0.045 Uiso calc R 1 . . H
C33 0.6552(3) 0.7761(3) 0.6707(2) 0.0352(9) Uani d . 1 . . C
H33 0.6999 0.8165 0.6979 0.042 Uiso calc R 1 . . H
C34 0.6468(4) 0.8268(4) 0.6099(2) 0.0497(12) Uani d . 1 . . C
H34A 0.5939 0.7945 0.5846 0.075 Uiso calc R 1 . . H
H34B 0.7168 0.8259 0.5899 0.075 Uiso calc R 1 . . H
H34C 0.6244 0.8927 0.6164 0.075 Uiso calc R 1 . . H
C35 0.5459(3) 0.7626(3) 0.70096(19) 0.0313(8) Uani d . 1 . . C
C36 0.4888(3) 0.8548(3) 0.7160(2) 0.0367(9) Uani d . 1 . . C
H36A 0.5347 0.8937 0.7427 0.044 Uiso calc R 1 . . H
H36B 0.4759 0.8912 0.6784 0.044 Uiso calc R 1 . . H
O12 0.3464(3) 0.6274(3) 0.51765(16) 0.0548(9) Uani d D 1 . . O
H12D 0.388(5) 0.657(4) 0.490(2) 0.082 Uiso d D 1 . . H
H12E 0.332(5) 0.666(3) 0.5488(18) 0.082 Uiso d D 1 . . H
O13 0.4467(7) 0.5232(6) 0.6072(3) 0.139(3) Uani d DU 1 . . O
H13A 0.406(9) 0.527(4) 0.569(3) 0.208 Uiso d D 1 . . H
H13B 0.484(6) 0.584(3) 0.613(3) 0.208 Uiso d D 1 . . H

loop_
_atom_site_aniso_label
_atom_site_aniso_U_11
_atom_site_aniso_U_22
_atom_site_aniso_U_33
_atom_site_aniso_U_12
_atom_site_aniso_U_13
_atom_site_aniso_U_23
Na1 0.0287(7) 0.0431(9) 0.0366(8) -0.0011(7) -0.0017(7) 0.0046(7)
O1 0.0366(15) 0.0435(16) 0.0512(19) 0.0050(14) -0.0121(14) -0.0155(15)
O2 0.0249(12) 0.0411(15) 0.0346(14) 0.0031(12) -0.0032(11) -0.0043(12)
O3 0.0245(12) 0.0364(14) 0.0436(16) 0.0019(12) -0.0122(12) -0.0007(13)
O4 0.0255(12) 0.0331(13) 0.0286(13) -0.0033(11) 0.0028(11) 0.0003(11)
O5 0.0277(13) 0.0485(17) 0.0374(16) 0.0052(14) 0.0027(12) 0.0035(14)
O6 0.0295(13) 0.0310(13) 0.0294(14) -0.0012(12) 0.0018(11) -0.0023(11)
O7 0.0394(15) 0.0355(14) 0.0337(15) 0.0021(13) -0.0031(12) -0.0019(12)
O8 0.0313(14) 0.0359(14) 0.0361(15) -0.0026(13) -0.0073(12) 0.0034(12)
O9 0.0287(13) 0.0292(13) 0.0391(15) 0.0020(12) -0.0032(12) 0.0056(12)
O10 0.0312(15) 0.0412(16) 0.0432(17) 0.0059(13) -0.0034(13) -0.0018(14)
O11 0.0288(14) 0.0304(13) 0.0518(18) 0.0006(12) -0.0113(13) -0.0045(13)
C1 0.0244(16) 0.0304(18) 0.0325(19) -0.0030(16) -0.0021(15) 0.0034(16)
C2 0.0230(16) 0.0327(19) 0.037(2) 0.0006(17) -0.0023(16) 0.0006(16)
C3 0.0314(19) 0.043(2) 0.039(2) -0.0059(19) -0.0074(17) 0.0091(19)
C4 0.0195(15) 0.0302(18) 0.0296(18) 0.0015(15) -0.0043(14) -0.0027(15)
C5 0.038(2) 0.043(2) 0.041(2) -0.008(2) -0.0118(19) -0.0007(19)
C6 0.0216(16) 0.0275(17) 0.0324(19) -0.0003(15) -0.0001(14) 0.0006(15)
C7 0.0260(17) 0.0335(19) 0.042(2) 0.0047(17) 0.0044(17) 0.0012(17)
C8 0.0217(15) 0.0288(17) 0.0288(18) 0.0003(15) 0.0040(14) 0.0013(15)
C9 0.0332(19) 0.0306(18) 0.031(2) 0.0034(17) 0.0034(16) -0.0003(16)
C10 0.046(2) 0.035(2) 0.041(2) 0.001(2) -0.005(2) -0.0070(18)
C11 0.037(2) 0.0250(17) 0.037(2) 0.0062(17) -0.0008(17) -0.0034(16)
C12 0.042(2) 0.0292(18) 0.035(2) -0.0010(18) -0.0030(18) 0.0053(17)
C13 0.0332(19) 0.0273(17) 0.0324(19) 0.0002(16) 0.0011(17) 0.0045(15)
C14 0.043(2) 0.044(2) 0.034(2) -0.006(2) 0.0040(19) 0.0054(18)
C15 0.040(2) 0.063(3) 0.036(2) -0.003(2) 0.0123(19) 0.000(2)
C16 0.035(2) 0.041(2) 0.0267(19) 0.0040(18) 0.0035(16) -0.0045(17)
C17 0.044(2) 0.041(2) 0.048(3) 0.010(2) 0.002(2) -0.006(2)
C18 0.045(2) 0.045(2) 0.030(2) -0.005(2) 0.0055(18) -0.0033(18)
C19 0.065(3) 0.049(3) 0.040(3) -0.008(3) -0.006(2) 0.013(2)
C20 0.054(3) 0.044(2) 0.033(2) 0.004(2) -0.004(2) 0.0057(19)
C21 0.052(3) 0.041(2) 0.033(2) -0.002(2) -0.0100(19) -0.0013(18)
C22 0.091(4) 0.057(3) 0.037(3) -0.013(3) -0.011(3) -0.007(2)
C23 0.105(6) 0.073(4) 0.089(5) 0.001(4) -0.025(5) -0.021(4)
C24 0.046(2) 0.034(2) 0.031(2) -0.002(2) -0.0149(19) 0.0010(17)
C25 0.050(3) 0.052(3) 0.050(3) -0.006(2) -0.027(2) 0.006(2)
C26 0.060(3) 0.068(3) 0.057(3) 0.001(3) -0.023(3) 0.021(3)
C27 0.035(2) 0.047(3) 0.060(3) -0.007(2) -0.020(2) 0.009(2)
C28 0.0291(19) 0.0318(19) 0.049(2) 0.0001(17) -0.0058(18) 0.0051(18)
C29 0.0256(18) 0.0265(18) 0.046(2) 0.0001(16) -0.0031(17) 0.0066(17)
C30 0.0215(17) 0.036(2) 0.054(3) -0.0019(16) -0.0005(18) 0.0062(19)
C31 0.035(2) 0.045(3) 0.080(4) 0.008(2) 0.016(2) 0.022(3)
C32 0.0243(18) 0.036(2) 0.052(3) -0.0034(17) 0.0056(17) 0.008(2)
C33 0.0291(18) 0.0304(18) 0.046(2) -0.0039(17) -0.0005(18) 0.0081(18)
C34 0.049(3) 0.047(3) 0.053(3) 0.006(2) 0.008(2) 0.017(2)
C35 0.0279(18) 0.0272(17) 0.039(2) -0.0011(16) -0.0060(16) -0.0002(16)
C36 0.0331(19) 0.0292(18) 0.048(2) -0.0002(18) -0.0075(19) 0.0029(18)
O12 0.061(2) 0.054(2) 0.050(2) -0.0113(18) 0.0108(18) -0.0094(17)
O13 0.132(6) 0.182(7) 0.102(4) 0.055(5) 0.051(4) 0.042(5)

loop_
_atom_type_symbol
_atom_type_description
_atom_type_scat_dispersion_real
_atom_type_scat_dispersion_imag
_atom_type_scat_source
C C 0.0033 0.0016 'International Tables Vol C Tables 4.2.6.8 and 6.1.1.4'
H H 0.0000 0.0000 'International Tables Vol C Tables 4.2.6.8 and 6.1.1.4'
O O 0.0106 0.0060 'International Tables Vol C Tables 4.2.6.8 and 6.1.1.4'
Na Na 0.0362 0.0249 'International Tables Vol C Tables 4.2.6.8 and 6.1.1.4'

loop_
_geom_angle_atom_site_label_1
_geom_angle_atom_site_label_2
_geom_angle_atom_site_label_3
_geom_angle
_geom_angle_publ_flag
O5 Na1 O6 75.79(11) yes
O5 Na1 O10 117.65(13) yes
O6 Na1 O10 112.69(12) yes
O5 Na1 O9 103.59(12) yes
O6 Na1 O9 178.44(12) yes
O10 Na1 O9 68.87(10) yes
O5 Na1 O8 104.57(12) yes
O6 Na1 O8 113.87(11) yes
O10 Na1 O8 122.75(12) yes
O9 Na1 O8 64.82(10) yes
O5 Na1 O7 136.28(13) yes
O6 Na1 O7 68.42(10) yes
O10 Na1 O7 99.19(12) yes
O9 Na1 O7 111.51(12) yes
O8 Na1 O7 69.84(10) yes
C5 O3 C4 113.7(3) no
C13 O4 C8 114.6(3) no
C11 O5 Na1 136.2(2) no
C11 O5 H5 111(4) no
Na1 O5 H5 107(4) no
C13 O6 C16 111.3(3) no
C13 O6 Na1 134.3(2) no
C16 O6 Na1 114.3(2) no
C18 O7 C21 108.1(3) no
C18 O7 Na1 112.7(2) no
C21 O7 Na1 112.4(2) no
C24 O8 C28 107.9(3) no
C24 O8 Na1 97.9(2) no
C28 O8 Na1 115.8(2) no
C35 O9 C29 116.2(3) no
C35 O9 Na1 99.4(2) no
C29 O9 Na1 102.8(2) no
C36 O10 Na1 113.5(2) no
C36 O10 H10 99(5) no
Na1 O10 H10 115(5) no
C35 O11 H11 109.5 no
O1 C1 O2 125.3(4) no
O1 C1 C2 117.2(3) no
O2 C1 C2 117.4(3) no
C4 C2 C3 111.5(3) no
C4 C2 C1 110.7(3) no
C3 C2 C1 109.3(3) no
C4 C2 H2 108.4 no
C3 C2 H2 108.4 no
C1 C2 H2 108.4 no
C2 C3 H3A 109.5 no
C2 C3 H3B 109.5 no
H3A C3 H3B 109.5 no
C2 C3 H3C 109.5 no
H3A C3 H3C 109.5 no
H3B C3 H3C 109.5 no
O3 C4 C2 105.3(3) no
O3 C4 C6 109.1(3) no
C2 C4 C6 116.3(3) no
O3 C4 H4 108.6 no
C2 C4 H4 108.6 no
C6 C4 H4 108.6 no
O3 C5 H5A 109.5 no
O3 C5 H5B 109.5 no
H5A C5 H5B 109.5 no
O3 C5 H5C 109.5 no
H5A C5 H5C 109.5 no
H5B C5 H5C 109.5 no
C7 C6 C8 111.2(3) no
C7 C6 C4 111.7(3) no
C8 C6 C4 114.5(3) no
C7 C6 H6 106.3 no
C8 C6 H6 106.3 no
C4 C6 H6 106.3 no
C6 C7 H7A 109.5 no
C6 C7 H7B 109.5 no
H7A C7 H7B 109.5 no
C6 C7 H7C 109.5 no
H7A C7 H7C 109.5 no
H7B C7 H7C 109.5 no
O4 C8 C6 104.1(3) no
O4 C8 C9 108.9(3) no
C6 C8 C9 115.9(3) no
O4 C8 H8 109.2 no
C6 C8 H8 109.2 no
C9 C8 H8 109.2 no
C11 C9 C8 109.1(3) no
C11 C9 C10 110.0(3) no
C8 C9 C10 113.9(3) no
C11 C9 H9 107.9 no
C8 C9 H9 107.9 no
C10 C9 H9 107.9 no
C9 C10 H10A 109.5 no
C9 C10 H10B 109.5 no
H10A C10 H10B 109.5 no
C9 C10 H10C 109.5 no
H10A C10 H10C 109.5 no
H10B C10 H10C 109.5 no
O5 C11 C12 106.7(3) no
O5 C11 C9 112.3(3) no
C12 C11 C9 111.1(3) no
O5 C11 H11A 108.9 no
C12 C11 H11A 108.9 no
C9 C11 H11A 108.9 no
C13 C12 C11 113.8(3) no
C13 C12 H12A 108.8 no
C11 C12 H12A 108.8 no
C13 C12 H12B 108.8 no
C11 C12 H12B 108.8 no
H12A C12 H12B 107.7 no
O4 C13 O6 109.9(3) no
O4 C13 C12 111.7(3) no
O6 C13 C12 108.6(3) no
O4 C13 C14 107.3(3) no
O6 C13 C14 104.3(3) no
C12 C13 C14 114.7(3) no
C15 C14 C13 103.3(3) no
C15 C14 H14A 111.1 no
C13 C14 H14A 111.1 no
C15 C14 H14B 111.1 no
C13 C14 H14B 111.1 no
H14A C14 H14B 109.1 no
C14 C15 C16 105.3(4) no
C14 C15 H15A 110.7 no
C16 C15 H15A 110.7 no
C14 C15 H15B 110.7 no
C16 C15 H15B 110.7 no
H15A C15 H15B 108.8 no
O6 C16 C17 109.0(3) no
O6 C16 C15 104.8(3) no
C17 C16 C15 113.2(4) no
O6 C16 C18 106.3(3) no
C17 C16 C18 110.9(4) no
C15 C16 C18 112.1(4) no
C16 C17 H17A 109.5 no
C16 C17 H17B 109.5 no
H17A C17 H17B 109.5 no
C16 C17 H17C 109.5 no
H17A C17 H17C 109.5 no
H17B C17 H17C 109.5 no
O7 C18 C19 103.7(4) no
O7 C18 C16 107.2(3) no
C19 C18 C16 118.2(4) no
O7 C18 H18 109.1 no
C19 C18 H18 109.1 no
C16 C18 H18 109.1 no
C18 C19 C20 104.0(4) no
C18 C19 H19A 111.0 no
C20 C19 H19A 111.0 no
C18 C19 H19B 111.0 no
C20 C19 H19B 111.0 no
H19A C19 H19B 109.0 no
C19 C20 C21 105.1(4) no
C19 C20 H20A 110.7 no
C21 C20 H20A 110.7 no
C19 C20 H20B 110.7 no
C21 C20 H20B 110.7 no
H20A C20 H20B 108.8 no
O7 C21 C24 103.6(3) no
O7 C21 C20 104.9(4) no
C24 C21 C20 116.8(4) no
O7 C21 C22 107.9(4) no
C24 C21 C22 111.8(4) no
C20 C21 C22 111.0(4) no
C21 C22 C23 113.7(5) no
C21 C22 H22A 108.8 no
C23 C22 H22A 108.8 no
C21 C22 H22B 108.8 no
C23 C22 H22B 108.8 no
H22A C22 H22B 107.7 no
C22 C23 H23A 109.5 no
C22 C23 H23B 109.5 no
H23A C23 H23B 109.5 no
C22 C23 H23C 109.5 no
H23A C23 H23C 109.5 no
H23B C23 H23C 109.5 no
O8 C24 C21 110.7(3) no
O8 C24 C25 103.6(4) no
C21 C24 C25 120.7(4) no
O8 C24 H24 107.0 no
C21 C24 H24 107.0 no
C25 C24 H24 107.0 no
C26 C25 C24 115.7(4) no
C26 C25 C27 111.2(5) no
C24 C25 C27 98.5(4) no
C26 C25 H25 110.3 no
C24 C25 H25 110.3 no
C27 C25 H25 110.3 no
C25 C26 H26A 109.5 no
C25 C26 H26B 109.5 no
H26A C26 H26B 109.5 no
C25 C26 H26C 109.5 no
H26A C26 H26C 109.5 no
H26B C26 H26C 109.5 no
C28 C27 C25 103.5(4) no
C28 C27 H27A 111.1 no
C25 C27 H27A 111.1 no
C28 C27 H27B 111.1 no
C25 C27 H27B 111.1 no
H27A C27 H27B 109.0 no
O8 C28 C29 108.5(3) no
O8 C28 C27 105.6(4) no
C29 C28 C27 115.4(4) no
O8 C28 H28 109.1 no
C29 C28 H28 109.1 no
C27 C28 H28 109.1 no
O9 C29 C30 111.2(3) no
O9 C29 C28 104.6(3) no
C30 C29 C28 114.6(3) no
O9 C29 H29 108.7 no
C30 C29 H29 108.7 no
C28 C29 H29 108.7 no
C32 C30 C29 109.1(3) no
C32 C30 C31 111.1(4) no
C29 C30 C31 111.1(3) no
C32 C30 H30 108.5 no
C29 C30 H30 108.5 no
C31 C30 H30 108.5 no
C30 C31 H31A 109.5 no
C30 C31 H31B 109.5 no
H31A C31 H31B 109.5 no
C30 C31 H31C 109.5 no
H31A C31 H31C 109.5 no
H31B C31 H31C 109.5 no
C33 C32 C30 112.0(4) no
C33 C32 H32A 109.2 no
C30 C32 H32A 109.2 no
C33 C32 H32B 109.2 no
C30 C32 H32B 109.2 no
H32A C32 H32B 107.9 no
C32 C33 C34 112.4(4) no
C32 C33 C35 108.6(3) no
C34 C33 C35 112.6(3) no
C32 C33 H33 107.7 no
C34 C33 H33 107.7 no
C35 C33 H33 107.7 no
C33 C34 H34A 109.5 no
C33 C34 H34B 109.5 no
H34A C34 H34B 109.5 no
C33 C34 H34C 109.5 no
H34A C34 H34C 109.5 no
H34B C34 H34C 109.5 no
O11 C35 O9 108.7(3) no
O11 C35 C36 111.3(3) no
O9 C35 C36 104.0(3) no
O11 C35 C33 109.8(3) no
O9 C35 C33 108.8(3) no
C36 C35 C33 114.0(3) no
O10 C36 C35 110.5(3) no
O10 C36 H36A 109.6 no
C35 C36 H36A 109.6 no
O10 C36 H36B 109.6 no
C35 C36 H36B 109.6 no
H36A C36 H36B 108.1 no
H12D O12 H12E 110(3) no
H13A O13 H13B 108(2) no

loop_
_geom_bond_atom_site_label_1
_geom_bond_atom_site_label_2
_geom_bond_site_symmetry_2
_geom_bond_distance
_geom_bond_publ_flag
Na1 O5 . 2.336(4) yes
Na1 O6 . 2.365(3) yes
Na1 O10 . 2.373(3) yes
Na1 O9 . 2.459(3) yes
Na1 O8 . 2.463(3) yes
Na1 O7 . 2.520(3) yes
O1 C1 . 1.242(5) yes
O2 C1 . 1.263(5) yes
O3 C5 . 1.425(5) no
O3 C4 . 1.447(4) no
O4 C13 . 1.415(5) no
O4 C8 . 1.452(4) no
O5 C11 . 1.438(5) no
O5 H5 . 0.84(2) no
O6 C13 . 1.442(5) no
O6 C16 . 1.453(5) no
O7 C18 . 1.438(5) no
O7 C21 . 1.451(5) no
O8 C24 . 1.445(5) no
O8 C28 . 1.454(5) no
O9 C35 . 1.430(5) no
O9 C29 . 1.439(5) no
O10 C36 . 1.426(5) no
O10 H10 . 0.84(2) no
O11 C35 . 1.403(5) no
O11 H11 . 0.8400 no
C1 C2 . 1.543(5) no
C2 C4 . 1.535(5) no
C2 C3 . 1.536(6) no
C2 H2 . 1.0000 no
C3 H3A . 0.9800 no
C3 H3B . 0.9800 no
C3 H3C . 0.9800 no
C4 C6 . 1.545(5) no
C4 H4 . 1.0000 no
C5 H5A . 0.9800 no
C5 H5B . 0.9800 no
C5 H5C . 0.9800 no
C6 C7 . 1.531(5) no
C6 C8 . 1.536(5) no
C6 H6 . 1.0000 no
C7 H7A . 0.9800 no
C7 H7B . 0.9800 no
C7 H7C . 0.9800 no
C8 C9 . 1.536(5) no
C8 H8 . 1.0000 no
C9 C11 . 1.528(6) no
C9 C10 . 1.539(6) no
C9 H9 . 1.0000 no
C10 H10A . 0.9800 no
C10 H10B . 0.9800 no
C10 H10C . 0.9800 no
C11 C12 . 1.522(6) no
C11 H11A . 1.0000 no
C12 C13 . 1.515(6) no
C12 H12A . 0.9900 no
C12 H12B . 0.9900 no
C13 C14 . 1.518(6) no
C14 C15 . 1.515(7) no
C14 H14A . 0.9900 no
C14 H14B . 0.9900 no
C15 C16 . 1.533(6) no
C15 H15A . 0.9900 no
C15 H15B . 0.9900 no
C16 C17 . 1.515(6) no
C16 C18 . 1.532(6) no
C17 H17A . 0.9800 no
C17 H17B . 0.9800 no
C17 H17C . 0.9800 no
C18 C19 . 1.516(7) no
C18 H18 . 1.0000 no
C19 C20 . 1.535(7) no
C19 H19A . 0.9900 no
C19 H19B . 0.9900 no
C20 C21 . 1.543(7) no
C20 H20A . 0.9900 no
C20 H20B . 0.9900 no
C21 C24 . 1.512(7) no
C21 C22 . 1.551(7) no
C22 C23 . 1.563(9) no
C22 H22A . 0.9900 no
C22 H22B . 0.9900 no
C23 H23A . 0.9800 no
C23 H23B . 0.9800 no
C23 H23C . 0.9800 no
C24 C25 . 1.531(6) no
C24 H24 . 1.0000 no
C25 C26 . 1.524(7) no
C25 C27 . 1.546(8) no
C25 H25 . 1.0000 no
C26 H26A . 0.9800 no
C26 H26B . 0.9800 no
C26 H26C . 0.9800 no
C27 C28 . 1.543(6) no
C27 H27A . 0.9900 no
C27 H27B . 0.9900 no
C28 C29 . 1.535(6) no
C28 H28 . 1.0000 no
C29 C30 . 1.529(5) no
C29 H29 . 1.0000 no
C30 C32 . 1.526(6) no
C30 C31 . 1.534(7) no
C30 H30 . 1.0000 no
C31 H31A . 0.9800 no
C31 H31B . 0.9800 no
C31 H31C . 0.9800 no
C32 C33 . 1.524(6) no
C32 H32A . 0.9900 no
C32 H32B . 0.9900 no
C33 C34 . 1.528(6) no
C33 C35 . 1.532(6) no
C33 H33 . 1.0000 no
C34 H34A . 0.9800 no
C34 H34B . 0.9800 no
C34 H34C . 0.9800 no
C35 C36 . 1.520(5) no
C36 H36A . 0.9900 no
C36 H36B . 0.9900 no
O12 H12D . 0.91(2) no
O12 H12E . 0.90(2) no
O13 H13A . 0.988(10) no
O13 H13B . 0.986(10) no

loop_
_geom_hbond_atom_site_label_D
_geom_hbond_atom_site_label_H
_geom_hbond_atom_site_label_A
_geom_hbond_site_symmetry_A
_geom_hbond_distance_DH
_geom_hbond_distance_HA
_geom_hbond_distance_DA
_geom_hbond_angle_DHA
O5 H5 O13 . 0.84(2) 2.04(3) 2.810(7) 152(5)
O10 H10 O1 . 0.84(2) 1.81(2) 2.643(4) 170(8)
O11 H11 O2 . 0.84 1.88 2.665(4) 156
O12 H12E O2 . 0.90(2) 1.90(2) 2.791(4) 174(5)
O12 H12D O3 3_566 0.91(2) 2.05(3) 2.907(4) 157(5)
O13 H13B O11 . 0.986(10) 2.04(5) 2.882(10) 142(6)
O13 H13A O12 . 0.988(10) 1.96(4) 2.769(8) 137(5)

loop_
_geom_torsion_atom_site_label_1
_geom_torsion_atom_site_label_2
_geom_torsion_atom_site_label_3
_geom_torsion_atom_site_label_4
_geom_torsion
_geom_torsion_publ_flag
O6 Na1 O5 C11 1.9(4) no
O10 Na1 O5 C11 -106.5(4) no
O9 Na1 O5 C11 -179.5(3) no
O8 Na1 O5 C11 113.4(4) no
O7 Na1 O5 C11 37.5(4) no
O5 Na1 O6 C13 0.7(3) no
O10 Na1 O6 C13 115.1(3) no
O8 Na1 O6 C13 -99.2(3) no
O7 Na1 O6 C13 -153.7(3) no
O5 Na1 O6 C16 178.4(3) no
O10 Na1 O6 C16 -67.2(3) no
O8 Na1 O6 C16 78.5(3) no
O7 Na1 O6 C16 24.0(2) no
O5 Na1 O7 C18 -27.0(3) no
O6 Na1 O7 C18 10.3(3) no
O10 Na1 O7 C18 121.2(3) no
O9 Na1 O7 C18 -168.0(3) no
O8 Na1 O7 C18 -117.2(3) no
O5 Na1 O7 C21 95.5(3) no
O6 Na1 O7 C21 132.7(3) no
O10 Na1 O7 C21 -116.4(3) no
O9 Na1 O7 C21 -45.6(3) no
O8 Na1 O7 C21 5.2(3) no
O5 Na1 O8 C24 -171.1(2) no
O6 Na1 O8 C24 -90.4(2) no
O10 Na1 O8 C24 51.4(3) no
O9 Na1 O8 C24 90.5(2) no
O7 Na1 O8 C24 -36.6(2) no
O5 Na1 O8 C28 74.6(3) no
O6 Na1 O8 C28 155.2(2) no
O10 Na1 O8 C28 -62.9(3) no
O9 Na1 O8 C28 -23.8(2) no
O7 Na1 O8 C28 -151.0(3) no
O5 Na1 O9 C35 69.6(2) no
O10 Na1 O9 C35 -45.2(2) no
O8 Na1 O9 C35 169.5(2) no
O7 Na1 O9 C35 -137.0(2) no
O5 Na1 O9 C29 -50.2(2) no
O10 Na1 O9 C29 -164.9(3) no
O8 Na1 O9 C29 49.7(2) no
O7 Na1 O9 C29 103.2(2) no
O5 Na1 O10 C36 -79.4(3) no
O6 Na1 O10 C36 -164.7(3) no
O9 Na1 O10 C36 15.3(3) no
O8 Na1 O10 C36 53.0(3) no
O7 Na1 O10 C36 124.9(3) no
O1 C1 C2 C4 -121.7(4) no
O2 C1 C2 C4 58.6(4) no
O1 C1 C2 C3 115.1(4) no
O2 C1 C2 C3 -64.6(4) no
C5 O3 C4 C2 154.0(3) no
C5 O3 C4 C6 -80.5(4) no
C3 C2 C4 O3 -54.6(4) no
C1 C2 C4 O3 -176.6(3) no
C3 C2 C4 C6 -175.5(3) no
C1 C2 C4 C6 62.5(4) no
O3 C4 C6 C7 -77.3(4) no
C2 C4 C6 C7 41.5(4) no
O3 C4 C6 C8 155.3(3) no
C2 C4 C6 C8 -85.9(4) no
C13 O4 C8 C6 -173.4(3) no
C13 O4 C8 C9 62.3(4) no
C7 C6 C8 O4 55.2(4) no
C4 C6 C8 O4 -177.2(3) no
C7 C6 C8 C9 174.7(3) no
C4 C6 C8 C9 -57.6(4) no
O4 C8 C9 C11 -59.1(4) no
C6 C8 C9 C11 -176.0(3) no
O4 C8 C9 C10 64.2(4) no
C6 C8 C9 C10 -52.7(4) no
Na1 O5 C11 C12 -34.6(5) no
Na1 O5 C11 C9 87.4(4) no
C8 C9 C11 O5 -66.7(4) no
C10 C9 C11 O5 167.7(3) no
C8 C9 C11 C12 52.7(4) no
C10 C9 C11 C12 -72.8(4) no
O5 C11 C12 C13 75.5(4) no
C9 C11 C12 C13 -47.2(5) no
C8 O4 C13 O6 65.1(4) no
C8 O4 C13 C12 -55.6(4) no
C8 O4 C13 C14 177.8(3) no
C16 O6 C13 O4 90.2(3) no
Na1 O6 C13 O4 -92.0(4) no
C16 O6 C13 C12 -147.3(3) no
Na1 O6 C13 C12 30.5(4) no
C16 O6 C13 C14 -24.5(4) no
Na1 O6 C13 C14 153.3(3) no
C11 C12 C13 O4 47.2(5) no
C11 C12 C13 O6 -74.2(4) no
C11 C12 C13 C14 169.5(4) no
O4 C13 C14 C15 -83.7(4) no
O6 C13 C14 C15 32.8(4) no
C12 C13 C14 C15 151.5(4) no
C13 C14 C15 C16 -29.6(5) no
C13 O6 C16 C17 -115.7(4) no
Na1 O6 C16 C17 66.0(4) no
C13 O6 C16 C15 5.7(4) no
Na1 O6 C16 C15 -172.5(3) no
C13 O6 C16 C18 124.7(3) no
Na1 O6 C16 C18 -53.6(4) no
C14 C15 C16 O6 15.4(4) no
C14 C15 C16 C17 134.1(4) no
C14 C15 C16 C18 -99.5(4) no
C21 O7 C18 C19 -39.1(4) no
Na1 O7 C18 C19 85.7(3) no
C21 O7 C18 C16 -164.9(3) no
Na1 O7 C18 C16 -40.1(4) no
O6 C16 C18 O7 60.7(4) no
C17 C16 C18 O7 -57.7(4) no
C15 C16 C18 O7 174.8(4) no
O6 C16 C18 C19 -55.8(5) no
C17 C16 C18 C19 -174.2(4) no
C15 C16 C18 C19 58.2(5) no
O7 C18 C19 C20 33.0(5) no
C16 C18 C19 C20 151.4(4) no
C18 C19 C20 C21 -15.8(5) no
C18 O7 C21 C24 151.6(3) no
Na1 O7 C21 C24 26.6(4) no
C18 O7 C21 C20 28.7(4) no
Na1 O7 C21 C20 -96.3(3) no
C18 O7 C21 C22 -89.8(4) no
Na1 O7 C21 C22 145.3(3) no
C19 C20 C21 O7 -6.7(5) no
C19 C20 C21 C24 -120.8(4) no
C19 C20 C21 C22 109.6(5) no
O7 C21 C22 C23 -52.7(7) no
C24 C21 C22 C23 60.6(7) no
C20 C21 C22 C23 -167.1(6) no
C28 O8 C24 C21 -167.0(3) no
Na1 O8 C24 C21 72.5(3) no
C28 O8 C24 C25 -36.3(4) no
Na1 O8 C24 C25 -156.8(3) no
O7 C21 C24 O8 -70.6(4) no
C20 C21 C24 O8 44.2(5) no
C22 C21 C24 O8 173.5(4) no
O7 C21 C24 C25 168.3(4) no
C20 C21 C24 C25 -76.9(5) no
C22 C21 C24 C25 52.4(6) no
O8 C24 C25 C26 -73.4(5) no
C21 C24 C25 C26 51.1(6) no
O8 C24 C25 C27 45.2(4) no
C21 C24 C25 C27 169.7(4) no
C26 C25 C27 C28 84.3(4) no
C24 C25 C27 C28 -37.6(4) no
C24 O8 C28 C29 -113.1(3) no
Na1 O8 C28 C29 -4.7(4) no
C24 O8 C28 C27 11.1(4) no
Na1 O8 C28 C27 119.6(3) no
C25 C27 C28 O8 17.9(4) no
C25 C27 C28 C29 137.7(4) no
C35 O9 C29 C30 57.0(4) no
Na1 O9 C29 C30 164.4(3) no
C35 O9 C29 C28 -178.7(3) no
Na1 O9 C29 C28 -71.3(3) no
O8 C28 C29 O9 50.4(4) no
C27 C28 C29 O9 -67.8(4) no
O8 C28 C29 C30 172.5(3) no
C27 C28 C29 C30 54.4(5) no
O9 C29 C30 C32 -51.1(5) no
C28 C29 C30 C32 -169.6(3) no
O9 C29 C30 C31 -173.9(4) no
C28 C29 C30 C31 67.7(5) no
C29 C30 C32 C33 53.9(4) no
C31 C30 C32 C33 176.7(3) no
C30 C32 C33 C34 177.4(4) no
C30 C32 C33 C35 -57.4(4) no
C29 O9 C35 O11 59.9(4) no
Na1 O9 C35 O11 -49.4(3) no
C29 O9 C35 C36 178.6(3) no
Na1 O9 C35 C36 69.3(3) no
C29 O9 C35 C33 -59.5(4) no
Na1 O9 C35 C33 -168.9(3) no
C32 C33 C35 O11 -61.5(4) no
C34 C33 C35 O11 63.6(4) no
C32 C33 C35 O9 57.3(4) no
C34 C33 C35 O9 -177.6(3) no
C32 C33 C35 C36 172.8(4) no
C34 C33 C35 C36 -62.1(5) no
Na1 O10 C36 C35 16.2(4) no
O11 C35 C36 O10 56.4(5) no
O9 C35 C36 O10 -60.4(4) no
C33 C35 C36 O10 -178.7(3) no

loop_
_cod_related_entry_id
_cod_related_entry_database
_cod_related_entry_code
1 ChemSpider 21174689
